data_1550526
loop_
_publ_author_name
'Breit, Bernhard'
'Schmidt, Johannes'

_publ_section_title
;
 Transition Metal Catalyzed Stereodivergent Synthesis of syn- and
 anti-\d-Vinyl-Lactams: Formal Total Synthesis of (&#x2212;)-Cermizine C
 and (&#x2212;)-Senepodine G
;
_journal_name_full 'Chemical Science'
_journal_paper_doi 10.1039/C8SC05502E
_journal_year 2019
_chemical_formula_moiety 'C20 H21 N O3 S'
_chemical_formula_sum 'C20 H21 N O3 S'
_chemical_formula_weight 355.44
_space_group_crystal_system monoclinic
_space_group_IT_number 14
_space_group_name_Hall '-P 2yn'
_space_group_name_H-M_alt 'P 1 21/n 1'
_symmetry_space_group_name_Hall '-P 2yn'
_symmetry_space_group_name_H-M 'P 1 21/n 1'
_atom_sites_solution_hydrogens geom
_atom_sites_solution_primary dual
_audit_creation_date 2018-05-25
_audit_creation_method
;
Olex2 1.2
(compiled 2018.05.18 svn.r3508 for OlexSys, GUI svn.r5497)
;
_audit_update_record
;
2018-05-25 deposited with the CCDC.
2019-01-24 downloaded from the CCDC.
;
_cell_angle_alpha 90
_cell_angle_beta 105.20(3)
_cell_angle_gamma 90
_cell_formula_units_Z 4
_cell_length_a 8.136(8)
_cell_length_b 17.429(15)
_cell_length_c 13.045(14)
_cell_measurement_reflns_used 9898
_cell_measurement_temperature 100
_cell_measurement_theta_max 28.825
_cell_measurement_theta_min 2.860
_cell_volume 1785(3)
_computing_cell_refinement 'SAINT V8.38A (Madison, 2016)'
_computing_data_collection 'Bruker APEX2 software'
_computing_data_reduction 'SAINT V8.38A (Madison, 2016)'
_computing_molecular_graphics 'Olex2 (Dolomanov et al., 2009)'
_computing_publication_material 'Olex2 (Dolomanov et al., 2009)'
_computing_structure_refinement 'ShelXL (Sheldrick, 2015)'
_computing_structure_solution 'ShelXT (Sheldrick, 2015)'
_diffrn_ambient_temperature 100.01
_diffrn_detector 'Bruker APEX2 area detector'
_diffrn_detector_area_resol_mean 7.9
_diffrn_detector_type 'CCD area detector'
_diffrn_measured_fraction_theta_full 0.999
_diffrn_measured_fraction_theta_max 0.981
_diffrn_measurement_device 'fixed-chi two circle goniometer'
_diffrn_measurement_device_type 'Bruker SMART APEX2 area detector'
_diffrn_measurement_method '\w and \f scans'
_diffrn_radiation_monochromator 'mirror optics'
_diffrn_radiation_probe x-ray
_diffrn_radiation_type MoK\a
_diffrn_radiation_wavelength 0.71073
_diffrn_reflns_av_R_equivalents 0.0302
_diffrn_reflns_av_unetI/netI 0.0226
_diffrn_reflns_Laue_measured_fraction_full 0.999
_diffrn_reflns_Laue_measured_fraction_max 0.981
_diffrn_reflns_limit_h_max 10
_diffrn_reflns_limit_h_min -10
_diffrn_reflns_limit_k_max 23
_diffrn_reflns_limit_k_min -23
_diffrn_reflns_limit_l_max 17
_diffrn_reflns_limit_l_min -16
_diffrn_reflns_number 20123
_diffrn_reflns_point_group_measured_fraction_full 0.999
_diffrn_reflns_point_group_measured_fraction_max 0.981
_diffrn_reflns_theta_full 25.242
_diffrn_reflns_theta_max 28.643
_diffrn_reflns_theta_min 1.996
_diffrn_source 'microfocus sealed X-ray tube'
_diffrn_source_current 50
_diffrn_source_type 'Incoatec Mo I\ms'
_diffrn_source_voltage 0.6
_exptl_absorpt_coefficient_mu 0.200
_exptl_absorpt_correction_T_max 0.7458
_exptl_absorpt_correction_T_min 0.6962
_exptl_absorpt_correction_type multi-scan
_exptl_absorpt_process_details
'SADABS-2016/2 (Bruker,2016/2) was used for absorption correction. wR2(int) was 0.1108 before and 0.0416 after correction. The Ratio of minimum to maximum transmission is 0.9335. The \l/2 correction factor is Not present.'
_exptl_crystal_colour colourless
_exptl_crystal_colour_primary colourless
_exptl_crystal_density_diffrn 1.323
_exptl_crystal_description block
_exptl_crystal_F_000 752
_exptl_crystal_size_max 0.3
_exptl_crystal_size_mid 0.25
_exptl_crystal_size_min 0.22
_refine_diff_density_max 0.376
_refine_diff_density_min -0.361
_refine_diff_density_rms 0.047
_refine_ls_extinction_method none
_refine_ls_goodness_of_fit_ref 1.058
_refine_ls_hydrogen_treatment constr
_refine_ls_matrix_type full
_refine_ls_number_parameters 311
_refine_ls_number_reflns 4497
_refine_ls_number_restraints 529
_refine_ls_restrained_S_all 1.026
_refine_ls_R_factor_all 0.0383
_refine_ls_R_factor_gt 0.0349
_refine_ls_shift/su_max 0.000
_refine_ls_shift/su_mean 0.000
_refine_ls_structure_factor_coef Fsqd
_refine_ls_weighting_details 'w=1/[\s^2^(Fo^2^)+(0.0362P)^2^+0.9017P] where P=(Fo^2^+2Fc^2^)/3'
_refine_ls_weighting_scheme calc
_refine_ls_wR_factor_gt 0.0863
_refine_ls_wR_factor_ref 0.0884
_reflns_Friedel_coverage 0.000
_reflns_number_gt 4117
_reflns_number_total 4497
_reflns_threshold_expression 'I > 2\s(I)'
_cod_data_source_file c8sc05502e2.cif
_cod_data_source_block breitjs_6_53_0m_a
_cod_database_code 1550526
_shelx_shelxl_version_number 2018/3
_shelx_space_group_comment
;
The symmetry employed for this shelxl refinement is uniquely defined
by the following loop, which should always be used as a source of
symmetry information in preference to the above space-group names.
They are only intended as comments.
;
_shelx_estimated_absorpt_t_max 0.957
_shelx_estimated_absorpt_t_min 0.942
_olex2_refinement_description
;
1. Fixed Uiso
 At 1.2 times of:
  All C(H) groups, All C(H,H) groups
 At 1.5 times of:
  All C(H,H,H) groups
2. Restrained distances
 C8-C9 \\sim C8A-C9A
 with sigma of 0.02
 C8-C13 \\sim C8A-C13A
 with sigma of 0.02
 C9-C10 \\sim C9A-C10A
 with sigma of 0.02
 C10-C11 \\sim C10A-C11A
 with sigma of 0.02
 C11-C12 \\sim C11A-C12A
 with sigma of 0.02
 C12-C13 \\sim C12A-C13A
 with sigma of 0.02
 C6-C8 \\sim C6-C8A
 with sigma of 0.04
 C8-C10 \\sim C8A-C10A
 with sigma of 0.04
 C8-C12 \\sim C8A-C12A
 with sigma of 0.04
 C9-C11 \\sim C9A-C11A
 with sigma of 0.04
 C9-C13 \\sim C9A-C13A
 with sigma of 0.04
 C10-C12 \\sim C10A-C12A
 with sigma of 0.04
 C11-C13 \\sim C11A-C13A
 with sigma of 0.04
 C6-C7 \\sim C6A-C7
 with sigma of 0.02
 C6-C5A \\sim C6A-C5A
 with sigma of 0.02
 C4-C8 \\sim C4-C8A
 with sigma of 0.04
 C4-C5A \\sim C4A-C5A
 with sigma of 0.02
 C1-C4 \\sim C1-C4A
 with sigma of 0.02
 C5-C6 \\sim C5A-C6
 with sigma of 0.02
 C5-C8 \\sim C5A-C8A
 with sigma of 0.02
 C5-C9 \\sim C5A-C9A
 with sigma of 0.04
 C5-C13 \\sim C5A-C13A
 with sigma of 0.04
 C5-C6 \\sim C5-C6A
 with sigma of 0.02
 C4-C5 \\sim C4-C5A
 with sigma of 0.02
 C4-C5 \\sim C4A-C5
 with sigma of 0.02
 C6-C5 \\sim C6A-C5A
 with sigma of 0.02
 C7-C6A \\sim C7-C6
 with sigma of 0.02
 C5A-C4A \\sim C5-C4
 with sigma of 0.02
 C4-C1 \\sim C4A-C1
 with sigma of 0.02
3. Restrained planarity
 C8A, C13A, C12A, C11A, C10A, C9A
 with sigma of 0.06
 C8, C13, C12, C11, C10, C9
 with sigma of 0.06
4. Rigid bond restraints
 C4, C5, C6, C8, C9, C10, C11, C12, C13, C5A, C8A, C9A, C10A, C11A, C12A, C13A
 with sigma for 1-2 distances of 0.01 and sigma for 1-3 distances of 0.01
5. Uiso/Uaniso restraints and constraints
C4 \\sim H4A \\sim H4B \\sim C5 \\sim H5 \\sim C6 \\sim H6A \\sim H6B \\sim C8
\\sim C9 \\sim H9 \\sim C10 \\sim H10 \\sim C11 \\sim H11 \\sim C12 \\sim H12
\\sim C13 \\sim H13 \\sim C5A \\sim H5A \\sim C8A \\sim C9A \\sim H9A \\sim
C10A \\sim H10A \\sim C11A \\sim H11A \\sim C12A \\sim H12A \\sim C13A \\sim
H13A \\sim C4A \\sim H4AA \\sim H4AB \\sim C6A \\sim H6AA \\sim H6AB: within
1.1A with sigma of 0.01 and sigma for terminal atoms of 0.02
C4 \\sim C5 \\sim C6 \\sim C8 \\sim C9 \\sim C10 \\sim C11 \\sim C12 \\sim C13
\\sim C5A \\sim C8A \\sim C9A \\sim C10A \\sim C11A \\sim C12A \\sim C13A \\sim
C4A \\sim C6A: within 2A with sigma of 0.01 and sigma for terminal atoms of 0.02
6. Others
 Sof(C5A)=Sof(H5A)=Sof(C8A)=Sof(C9A)=Sof(H9A)=Sof(C10A)=Sof(H10A)=Sof(C11A)=
 Sof(H11A)=Sof(C12A)=Sof(H12A)=Sof(C13A)=Sof(H13A)=1-FVAR(1)
 Sof(C5)=Sof(H5)=Sof(C8)=Sof(C9)=Sof(H9)=Sof(C10)=Sof(H10)=Sof(C11)=Sof(H11)=
 Sof(C12)=Sof(H12)=Sof(C13)=Sof(H13)=FVAR(1)
 Sof(H1B)=Sof(C4A)=Sof(H4AA)=Sof(H4AB)=1-FVAR(2)
 Sof(H1A)=Sof(C4)=Sof(H4A)=Sof(H4B)=FVAR(2)
 Sof(C6A)=Sof(H6AA)=Sof(H6AB)=1-FVAR(3)
 Sof(C6)=Sof(H6A)=Sof(H6B)=FVAR(3)
7.a Ternary CH refined with riding coordinates:
 C1(H1A), C1(H1B), C5(H5), C5A(H5A)
7.b Secondary CH2 refined with riding coordinates:
 C4(H4A,H4B), C6(H6A,H6B), C4A(H4AA,H4AB), C6A(H6AA,H6AB)
7.c Aromatic/amide H refined with riding coordinates:
 C2(H2), C9(H9), C10(H10), C11(H11), C12(H12), C13(H13), C15(H15), C16(H16),
 C18(H18), C19(H19), C9A(H9A), C10A(H10A), C11A(H11A), C12A(H12A), C13A(H13A)
7.d X=CH2 refined with riding coordinates:
 C3(H3A,H3B)
7.e Idealised Me refined as rotating group:
 C20(H20A,H20B,H20C)
;
_olex2_diffrn_ambient_temperature_device 'Oxford Cryosystems 800'
_olex2_exptl_crystal_mounting_method 'The crystal was mounted on a MITIGEN holder in perfluoroether oil'
_olex2_submission_special_instructions 'No special instructions were received'

loop_
_space_group_symop_operation_xyz
'x, y, z'
'-x+1/2, y+1/2, -z+1/2'
'-x, -y, -z'
'x-1/2, -y-1/2, z-1/2'

loop_
_atom_site_label
_atom_site_type_symbol
_atom_site_fract_x
_atom_site_fract_y
_atom_site_fract_z
_atom_site_U_iso_or_equiv
_atom_site_adp_type
_atom_site_occupancy
_atom_site_site_symmetry_order
_atom_site_calc_flag
_atom_site_refinement_flags_posn
_atom_site_refinement_flags_adp
_atom_site_refinement_flags_occupancy
_atom_site_disorder_assembly
_atom_site_disorder_group
S1 S 0.34175(4) 0.51966(2) 0.81296(2) 0.01773(8) Uani 1 1 d . . . . .
N1 N 0.50872(13) 0.58020(6) 0.85959(8) 0.0186(2) Uani 1 1 d . . . . .
O1 O 0.66937(12) 0.51825(5) 0.76389(7) 0.0252(2) Uani 1 1 d . . . . .
C1 C 0.47572(15) 0.65170(7) 0.91672(10) 0.0194(2) Uani 1 1 d D . . . .
H1A H 0.415344 0.637433 0.971594 0.023 Uiso 0.810(13) 1 calc R . P A 1
H1B H 0.400287 0.634147 0.961523 0.023 Uiso 0.190(13) 1 calc R . P A 2
O2 O 0.40509(12) 0.44227(5) 0.82524(7) 0.0247(2) Uani 1 1 d . . . . .
C2 C 0.36773(17) 0.70789(7) 0.83906(10) 0.0237(3) Uani 1 1 d . . . . .
H2 H 0.401305 0.719640 0.776369 0.028 Uiso 1 1 calc R . . . .
C3 C 0.22921(17) 0.74177(8) 0.85295(11) 0.0286(3) Uani 1 1 d . . . . .
H3A H 0.192214 0.731254 0.914794 0.034 Uiso 1 1 calc R . . . .
H3B H 0.166987 0.776556 0.801046 0.034 Uiso 1 1 calc R . . . .
O3 O 0.21686(11) 0.54256(5) 0.86746(7) 0.02161(19) Uani 1 1 d . . . . .
C4 C 0.6419(3) 0.69523(18) 0.9705(3) 0.0241(6) Uani 0.810(13) 1 d D U P A 1
H4A H 0.659444 0.736545 0.922344 0.029 Uiso 0.810(13) 1 calc R U P A 1
H4B H 0.628661 0.719678 1.036351 0.029 Uiso 0.810(13) 1 calc R U P A 1
C5 C 0.80011(16) 0.64380(8) 0.99817(12) 0.0155(3) Uani 0.889(4) 1 d D U P A 1
H5 H 0.780805 0.600207 1.043481 0.019 Uiso 0.889(4) 1 calc R U P A 1
C6 C 0.8149(4) 0.6125(3) 0.8906(3) 0.0235(6) Uani 0.827(15) 1 d D U P A 1
H6A H 0.829523 0.656113 0.845197 0.028 Uiso 0.827(15) 1 calc R U P A 1
H6B H 0.918155 0.580049 0.902687 0.028 Uiso 0.827(15) 1 calc R U P A 1
C7 C 0.66145(15) 0.56552(7) 0.83185(10) 0.0207(2) Uani 1 1 d D . . . .
C8 C 0.9638(2) 0.68565(10) 1.05440(14) 0.0156(3) Uani 0.889(4) 1 d D U P A 1
C9 C 0.9751(3) 0.76607(12) 1.06251(17) 0.0198(4) Uani 0.889(4) 1 d D U P A 1
H9 H 0.876232 0.796198 1.034473 0.024 Uiso 0.889(4) 1 calc R U P A 1
C10 C 1.1288(3) 0.80255(18) 1.1110(3) 0.0241(5) Uani 0.889(4) 1 d D U P A 1
H10 H 1.134080 0.856943 1.115466 0.029 Uiso 0.889(4) 1 calc R U P A 1
C11 C 1.2748(4) 0.75868(15) 1.1528(3) 0.0224(5) Uani 0.889(4) 1 d D U P A 1
H11 H 1.379646 0.783194 1.185642 0.027 Uiso 0.889(4) 1 calc R U P A 1
C12 C 1.2662(3) 0.67848(16) 1.1462(2) 0.0210(5) Uani 0.889(4) 1 d D U P A 1
H12 H 1.365259 0.648597 1.174869 0.025 Uiso 0.889(4) 1 calc R U P A 1
C13 C 1.1119(3) 0.64229(13) 1.09732(16) 0.0190(4) Uani 0.889(4) 1 d D U P A 1
H13 H 1.107003 0.587885 1.093102 0.023 Uiso 0.889(4) 1 calc R U P A 1
C14 C 0.26188(15) 0.54038(7) 0.67590(9) 0.0175(2) Uani 1 1 d . . . . .
C15 C 0.33172(15) 0.50460(7) 0.60042(10) 0.0203(2) Uani 1 1 d . . . . .
H15 H 0.422122 0.468729 0.621952 0.024 Uiso 1 1 calc R . . . .
C16 C 0.26573(16) 0.52276(7) 0.49298(10) 0.0210(2) Uani 1 1 d . . . . .
H16 H 0.313465 0.499359 0.441617 0.025 Uiso 1 1 calc R . . . .
C17 C 0.13068(15) 0.57474(7) 0.45942(10) 0.0190(2) Uani 1 1 d . . . . .
C18 C 0.05972(15) 0.60798(7) 0.53653(10) 0.0188(2) Uani 1 1 d . . . . .
H18 H -0.033852 0.642205 0.514823 0.023 Uiso 1 1 calc R . . . .
C19 C 0.12483(15) 0.59140(7) 0.64457(10) 0.0182(2) Uani 1 1 d . . . . .
H19 H 0.076703 0.614456 0.695995 0.022 Uiso 1 1 calc R . . . .
C20 C 0.06460(18) 0.59507(8) 0.34280(10) 0.0243(3) Uani 1 1 d . . . . .
H20A H 0.076489 0.550621 0.299297 0.036 Uiso 1 1 calc GR . . . .
H20B H 0.130352 0.638166 0.325950 0.036 Uiso 1 1 calc GR . . . .
H20C H -0.055746 0.609563 0.327805 0.036 Uiso 1 1 calc GR . . . .
C5A C 0.8005(13) 0.6697(7) 0.9513(11) 0.0222(18) Uani 0.111(4) 1 d D U P A 2
H5A H 0.772760 0.704909 0.888673 0.027 Uiso 0.111(4) 1 calc R U P A 2
C8A C 0.9629(17) 0.7032(8) 1.0272(12) 0.018(2) Uani 0.111(4) 1 d D U P A 2
C9A C 0.996(2) 0.7799(9) 1.0471(15) 0.020(2) Uani 0.111(4) 1 d D U P A 2
H9A H 0.915464 0.818267 1.016428 0.023 Uiso 0.111(4) 1 calc R U P A 2
C10A C 1.155(3) 0.7988(15) 1.115(3) 0.022(2) Uani 0.111(4) 1 d D U P A 2
H10A H 1.179399 0.851454 1.131026 0.027 Uiso 0.111(4) 1 calc R U P A 2
C11A C 1.279(3) 0.7455(14) 1.159(3) 0.022(2) Uani 0.111(4) 1 d D U P A 2
H11A H 1.388027 0.761301 1.200660 0.026 Uiso 0.111(4) 1 calc R U P A 2
C12A C 1.240(3) 0.6684(14) 1.142(2) 0.022(2) Uani 0.111(4) 1 d D U P A 2
H12A H 1.317293 0.629381 1.175163 0.026 Uiso 0.111(4) 1 calc R U P A 2
C13A C 1.085(2) 0.6514(11) 1.0759(14) 0.023(2) Uani 0.111(4) 1 d D U P A 2
H13A H 1.058658 0.598589 1.062179 0.027 Uiso 0.111(4) 1 calc R U P A 2
C4A C 0.6487(13) 0.6753(10) 0.9996(10) 0.0255(18) Uani 0.190(13) 1 d D U P A 2
H4AA H 0.639107 0.728634 1.023643 0.031 Uiso 0.190(13) 1 calc R U P A 2
H4AB H 0.668244 0.641344 1.062444 0.031 Uiso 0.190(13) 1 calc R U P A 2
C6A C 0.8232(18) 0.5925(8) 0.9073(13) 0.0189(19) Uani 0.173(15) 1 d D U P A 2
H6AA H 0.858783 0.555240 0.966306 0.023 Uiso 0.173(15) 1 calc R U P A 2
H6AB H 0.914307 0.595106 0.869888 0.023 Uiso 0.173(15) 1 calc R U P A 2

loop_
_atom_site_aniso_label
_atom_site_aniso_U_11
_atom_site_aniso_U_22
_atom_site_aniso_U_33
_atom_site_aniso_U_23
_atom_site_aniso_U_13
_atom_site_aniso_U_12
S1 0.01639(14) 0.01601(15) 0.02165(15) -0.00066(10) 0.00649(11) 0.00089(10)
N1 0.0148(5) 0.0192(5) 0.0225(5) -0.0049(4) 0.0060(4) 0.0012(4)
O1 0.0210(4) 0.0295(5) 0.0258(5) -0.0091(4) 0.0077(4) 0.0026(4)
C1 0.0167(5) 0.0191(6) 0.0231(6) -0.0061(4) 0.0065(4) 0.0018(4)
O2 0.0258(5) 0.0172(4) 0.0310(5) 0.0011(4) 0.0072(4) 0.0034(4)
C2 0.0297(7) 0.0193(6) 0.0230(6) -0.0025(5) 0.0087(5) 0.0002(5)
C3 0.0249(6) 0.0260(7) 0.0307(7) -0.0051(5) -0.0003(5) 0.0045(5)
O3 0.0195(4) 0.0232(4) 0.0245(4) 0.0004(3) 0.0100(3) 0.0002(3)
C4 0.0159(8) 0.0172(11) 0.0351(14) -0.0050(9) -0.0007(8) 0.0048(7)
C5 0.0157(6) 0.0154(6) 0.0161(7) 0.0014(5) 0.0054(5) 0.0019(5)
C6 0.0194(9) 0.0311(15) 0.0222(11) -0.0073(9) 0.0093(8) -0.0044(10)
C7 0.0166(5) 0.0254(6) 0.0209(6) -0.0024(5) 0.0065(4) 0.0021(5)
C8 0.0162(6) 0.0169(8) 0.0144(7) 0.0011(5) 0.0050(6) 0.0018(6)
C9 0.0164(8) 0.0187(9) 0.0249(9) -0.0005(6) 0.0068(6) 0.0016(6)
C10 0.0198(11) 0.0219(8) 0.0308(9) -0.0042(7) 0.0069(9) 0.0001(8)
C11 0.0181(8) 0.0251(12) 0.0238(10) -0.0003(9) 0.0049(7) -0.0038(9)
C12 0.0144(8) 0.0273(11) 0.0205(7) 0.0002(7) 0.0028(7) 0.0000(7)
C13 0.0171(9) 0.0195(8) 0.0189(9) 0.0014(6) 0.0018(7) 0.0050(6)
C14 0.0158(5) 0.0158(5) 0.0212(5) -0.0024(4) 0.0056(4) -0.0021(4)
C15 0.0161(5) 0.0186(6) 0.0269(6) -0.0052(5) 0.0071(5) -0.0005(4)
C16 0.0195(6) 0.0212(6) 0.0245(6) -0.0075(5) 0.0099(5) -0.0044(5)
C17 0.0194(6) 0.0159(5) 0.0225(6) -0.0033(4) 0.0070(5) -0.0067(4)
C18 0.0179(5) 0.0150(5) 0.0242(6) -0.0018(4) 0.0070(5) -0.0019(4)
C19 0.0176(5) 0.0159(5) 0.0228(6) -0.0032(4) 0.0083(4) -0.0015(4)
C20 0.0312(7) 0.0211(6) 0.0219(6) -0.0023(5) 0.0093(5) -0.0037(5)
C5A 0.018(3) 0.026(3) 0.022(3) 0.001(3) 0.005(3) 0.000(3)
C8A 0.012(3) 0.021(4) 0.020(4) 0.004(3) 0.005(3) 0.002(3)
C9A 0.020(3) 0.018(3) 0.026(4) 0.002(3) 0.015(3) 0.003(3)
C10A 0.019(4) 0.021(3) 0.028(4) 0.002(3) 0.009(3) -0.005(3)
C11A 0.016(3) 0.026(4) 0.024(4) 0.008(4) 0.007(3) 0.006(3)
C12A 0.023(4) 0.020(3) 0.023(4) 0.006(3) 0.006(3) 0.006(3)
C13A 0.021(4) 0.022(4) 0.021(4) -0.003(3) -0.001(3) -0.001(3)
C4A 0.025(3) 0.026(4) 0.025(3) -0.001(3) 0.005(3) -0.004(3)
C6A 0.017(3) 0.018(4) 0.024(3) 0.000(3) 0.009(3) 0.007(3)

loop_
_atom_type_symbol
_atom_type_description
_atom_type_scat_dispersion_real
_atom_type_scat_dispersion_imag
_atom_type_scat_source
C C 0.0033 0.0016 'International Tables Vol C Tables 4.2.6.8 and 6.1.1.4'
H H 0.0000 0.0000 'International Tables Vol C Tables 4.2.6.8 and 6.1.1.4'
N N 0.0061 0.0033 'International Tables Vol C Tables 4.2.6.8 and 6.1.1.4'
O O 0.0106 0.0060 'International Tables Vol C Tables 4.2.6.8 and 6.1.1.4'
S S 0.1246 0.1234 'International Tables Vol C Tables 4.2.6.8 and 6.1.1.4'

loop_
_geom_angle_atom_site_label_1
_geom_angle_atom_site_label_2
_geom_angle_atom_site_label_3
_geom_angle
N1 S1 C14 106.35(6)
O2 S1 N1 108.22(8)
O2 S1 O3 118.91(6)
O2 S1 C14 109.24(6)
O3 S1 N1 104.60(8)
O3 S1 C14 108.77(8)
C1 N1 S1 117.32(9)
C7 N1 S1 118.16(10)
C7 N1 C1 124.06(10)
N1 C1 C2 110.52(12)
N1 C1 C4 112.35(12)
N1 C1 C4A 108.0(5)
C2 C1 C4 105.71(19)
C2 C1 C4A 122.9(7)
C3 C2 C1 124.17(13)
C5 C4 C1 113.58(19)
C4 C5 C6 104.7(3)
C8 C5 C4 114.01(15)
C8 C5 C6 109.90(15)
C7 C6 C5 113.6(2)
N1 C7 C6 115.90(17)
N1 C7 C6A 117.2(6)
O1 C7 N1 121.78(12)
O1 C7 C6 122.32(17)
O1 C7 C6A 118.9(6)
C9 C8 C5 122.94(16)
C9 C8 C13 118.20(17)
C13 C8 C5 118.83(17)
C10 C9 C8 121.4(2)
C11 C10 C9 119.7(3)
C10 C11 C12 119.9(2)
C13 C12 C11 120.1(2)
C12 C13 C8 120.7(2)
C15 C14 S1 120.52(11)
C19 C14 S1 118.49(9)
C19 C14 C15 120.96(12)
C16 C15 C14 118.82(13)
C15 C16 C17 121.47(11)
C16 C17 C18 118.49(12)
C16 C17 C20 120.44(11)
C18 C17 C20 121.07(13)
C19 C18 C17 121.08(13)
C18 C19 C14 119.14(11)
C4A C5A C8A 111.1(10)
C6A C5A C8A 114.6(10)
C6A C5A C4A 114.3(12)
C9A C8A C5A 125.7(13)
C13A C8A C5A 116.2(12)
C13A C8A C9A 118.1(14)
C8A C9A C10A 116.9(16)
C11A C10A C9A 124(2)
C10A C11A C12A 118(2)
C13A C12A C11A 116.7(18)
C12A C13A C8A 126.0(17)
C5A C4A C1 111.7(8)
C5A C6A C7 111.1(9)

loop_
_geom_bond_atom_site_label_1
_geom_bond_atom_site_label_2
_geom_bond_distance
S1 N1 1.7017(15)
S1 O2 1.4378(14)
S1 O3 1.4409(13)
S1 C14 1.772(2)
N1 C1 1.5117(17)
N1 C7 1.4058(19)
O1 C7 1.2243(17)
C1 C2 1.513(2)
C1 C4 1.549(3)
C1 C4A 1.588(10)
C2 C3 1.326(2)
C4 C5 1.532(3)
C5 C6 1.540(3)
C5 C8 1.527(2)
C6 C7 1.521(3)
C7 C6A 1.498(13)
C8 C9 1.407(3)
C8 C13 1.408(2)
C9 C10 1.398(3)
C10 C11 1.397(3)
C11 C12 1.401(3)
C12 C13 1.401(3)
C14 C15 1.4052(19)
C14 C19 1.4008(19)
C15 C16 1.399(2)
C16 C17 1.403(2)
C17 C18 1.4090(19)
C17 C20 1.517(2)
C18 C19 1.400(2)
C5A C8A 1.543(13)
C5A C4A 1.530(13)
C5A C6A 1.493(14)
C8A C9A 1.375(15)
C8A C13A 1.368(15)
C9A C10A 1.400(17)
C10A C11A 1.381(17)
C11A C12A 1.385(17)
C12A C13A 1.364(16)
